data_7244257
loop_
_publ_author_name
'Yu, Xu'
'Tang, Baolei'
'Zhang, Hongyu'

_publ_section_title
;
 A controllable and defectless cutting postprocess method via cleavage of
 an elastic cocrystal based on pyrene and tetrachloroterephthalonitrile
;
_journal_issue 5
_journal_name_full CrystEngComm
_journal_page_first 942
_journal_page_last 946
_journal_paper_doi 10.1039/D1CE01438B
_journal_volume 24
_journal_year 2022
_chemical_formula_moiety 'C4 Cl2 N, C8 H5'
_chemical_formula_sum 'C12 H5 Cl2 N'
_chemical_formula_weight 234.07
_chemical_name_systematic 'Pyrene-Tetrachloroterephthalonitrile Cocrystal'
_space_group_crystal_system monoclinic
_space_group_IT_number 14
_space_group_name_Hall '-P 2yn'
_space_group_name_H-M_alt 'P 1 21/n 1'
_atom_sites_solution_hydrogens geom
_atom_sites_solution_primary dual
_audit_creation_date 2020-01-02
_audit_creation_method
;
Olex2 1.3
(compiled 2019.09.11 svn.r3662 for OlexSys, GUI svn.r5938)
;
_audit_update_record
;
2021-05-18 deposited with the CCDC.	2022-01-03 downloaded from the CCDC.
;
_cell_angle_alpha 90
_cell_angle_beta 104.9830(10)
_cell_angle_gamma 90
_cell_formula_units_Z 4
_cell_length_a 7.1397(3)
_cell_length_b 16.0756(6)
_cell_length_c 8.9196(3)
_cell_measurement_reflns_used 8674
_cell_measurement_temperature 110.0
_cell_measurement_theta_max 27.46
_cell_measurement_theta_min 2.53
_cell_volume 988.94(6)
_computing_cell_refinement 'SAINT V8.40A (?, 2016)'
_computing_data_reduction 'SAINT V8.40A (?, 2016)'
_computing_molecular_graphics 'Olex2 1.3 (Dolomanov et al., 2009)'
_computing_publication_material 'Olex2 1.3 (Dolomanov et al., 2009)'
_computing_structure_refinement 'ShelXL 2018/3 (Sheldrick, 2015)'
_computing_structure_solution 'SHELXT 2018/2 (Sheldrick, 2018)'
_diffrn_ambient_temperature 110.0
_diffrn_measured_fraction_theta_full 0.996
_diffrn_measured_fraction_theta_max 0.992
_diffrn_measurement_device_type 'CCD area detector'
_diffrn_measurement_method 'phi and omega scans'
_diffrn_radiation_monochromator graphite
_diffrn_radiation_type MoK\a
_diffrn_radiation_wavelength 0.71073
_diffrn_reflns_av_R_equivalents 0.0584
_diffrn_reflns_av_unetI/netI 0.0363
_diffrn_reflns_Laue_measured_fraction_full 0.996
_diffrn_reflns_Laue_measured_fraction_max 0.992
_diffrn_reflns_limit_h_max 9
_diffrn_reflns_limit_h_min -8
_diffrn_reflns_limit_k_max 20
_diffrn_reflns_limit_k_min -20
_diffrn_reflns_limit_l_max 11
_diffrn_reflns_limit_l_min -11
_diffrn_reflns_number 15405
_diffrn_reflns_point_group_measured_fraction_full 0.996
_diffrn_reflns_point_group_measured_fraction_max 0.992
_diffrn_reflns_theta_full 25.242
_diffrn_reflns_theta_max 27.487
_diffrn_reflns_theta_min 2.534
_exptl_absorpt_coefficient_mu 0.613
_exptl_absorpt_correction_type none
_exptl_crystal_colour 'clear greenish green'
_exptl_crystal_colour_lustre clear
_exptl_crystal_colour_modifier greenish
_exptl_crystal_colour_primary green
_exptl_crystal_density_diffrn 1.572
_exptl_crystal_description plate
_exptl_crystal_F_000 472
_refine_diff_density_max 0.194
_refine_diff_density_min -0.244
_refine_diff_density_rms 0.048
_refine_ls_extinction_method none
_refine_ls_goodness_of_fit_ref 1.135
_refine_ls_hydrogen_treatment constr
_refine_ls_matrix_type full
_refine_ls_number_parameters 136
_refine_ls_number_reflns 2258
_refine_ls_number_restraints 0
_refine_ls_restrained_S_all 1.135
_refine_ls_R_factor_all 0.0744
_refine_ls_R_factor_gt 0.0478
_refine_ls_shift/su_max 0.000
_refine_ls_shift/su_mean 0.000
_refine_ls_structure_factor_coef Fsqd
_refine_ls_weighting_details 'w=1/[\s^2^(Fo^2^)+(0.0002P)^2^+0.7901P] where P=(Fo^2^+2Fc^2^)/3'
_refine_ls_weighting_scheme calc
_refine_ls_wR_factor_gt 0.0847
_refine_ls_wR_factor_ref 0.0967
_reflns_Friedel_coverage 0.000
_reflns_number_gt 1656
_reflns_number_total 2258
_reflns_threshold_expression 'I > 2\s(I)'
_cod_data_source_file d1ce01438b2.cif
_cod_data_source_block mo_yuxu_1_0m
_cod_depositor_comments 'Adding full bibliography for 7244257--7244258.cif.'
_cod_database_code 7244257
_shelx_shelxl_version_number 2018/3
_shelx_space_group_comment
;
The symmetry employed for this shelxl refinement is uniquely defined
by the following loop, which should always be used as a source of
symmetry information in preference to the above space-group names.
They are only intended as comments.
;
_olex2_refinement_description
;
1. Fixed Uiso
 At 1.2 times of:
  All C(H) groups
2.a Aromatic/amide H refined with riding coordinates:
 C11(H00B), C12(H00C), C10(H00D), C6(H00E), C5(H00F)
;
_olex2_submission_original_sample_id 'Pyrene-Tetrachloroterephthalonitrile Cocrystal'
_olex2_submission_special_instructions 'No special instructions were received'

loop_
_space_group_symop_operation_xyz
'x, y, z'
'-x+1/2, y+1/2, -z+1/2'
'-x, -y, -z'
'x-1/2, -y-1/2, z-1/2'

loop_
_atom_site_label
_atom_site_type_symbol
_atom_site_fract_x
_atom_site_fract_y
_atom_site_fract_z
_atom_site_U_iso_or_equiv
_atom_site_adp_type
_atom_site_occupancy
_atom_site_site_symmetry_order
_atom_site_calc_flag
_atom_site_refinement_flags_posn
_atom_site_refinement_flags_adp
_atom_site_refinement_flags_occupancy
_atom_site_disorder_assembly
_atom_site_disorder_group
Cl01 Cl 0.63287(11) 0.58529(5) 0.82259(7) 0.0600(2) Uani 1 1 d . . . . .
Cl02 Cl 0.55585(11) 0.39262(5) 0.79768(7) 0.0592(2) Uani 1 1 d . . . . .
C003 C 0.5391(3) 0.58489(15) 0.5109(3) 0.0403(5) Uani 1 1 d . . . . .
C004 C 0.0250(3) 0.54273(15) 0.5105(3) 0.0406(5) Uani 1 1 d . . . . .
C005 C 0.5232(3) 0.45295(15) 0.6352(3) 0.0404(5) Uani 1 1 d . . . . .
C006 C 0.5609(3) 0.53754(15) 0.6457(3) 0.0402(5) Uani 1 1 d . . . . .
N007 N 0.6129(4) 0.74168(17) 0.5283(3) 0.0711(7) Uani 1 1 d . . . . .
C008 C 0.5804(4) 0.67239(17) 0.5210(3) 0.0496(6) Uani 1 1 d . . . . .
C009 C 0.0862(4) 0.57658(17) 0.6619(3) 0.0491(6) Uani 1 1 d . . . . .
C00A C 0.0146(3) 0.59465(17) 0.3793(3) 0.0483(6) Uani 1 1 d . . . . .
C00B C -0.0470(4) 0.5579(2) 0.2283(3) 0.0600(7) Uani 1 1 d . . . . .
H00B H -0.054048 0.591557 0.139510 0.072 Uiso 1 1 calc R U . . .
C00C C -0.0947(4) 0.4774(2) 0.2087(3) 0.0606(8) Uani 1 1 d . . . . .
H00C H -0.135157 0.455567 0.106467 0.073 Uiso 1 1 calc R U . . .
C00D C 0.1354(4) 0.6610(2) 0.6780(4) 0.0652(8) Uani 1 1 d . . . . .
H00D H 0.175464 0.684876 0.778668 0.078 Uiso 1 1 calc R U . . .
C00E C 0.0664(4) 0.67814(18) 0.4026(4) 0.0645(8) Uani 1 1 d . . . . .
H00E H 0.060189 0.713339 0.315891 0.077 Uiso 1 1 calc R U . . .
C00F C 0.1264(5) 0.7097(2) 0.5501(4) 0.0720(9) Uani 1 1 d . . . . .
H00F H 0.162555 0.766655 0.563970 0.086 Uiso 1 1 calc R U . . .

loop_
_atom_site_aniso_label
_atom_site_aniso_U_11
_atom_site_aniso_U_22
_atom_site_aniso_U_33
_atom_site_aniso_U_23
_atom_site_aniso_U_13
_atom_site_aniso_U_12
Cl01 0.0659(5) 0.0673(5) 0.0409(3) -0.0119(3) 0.0033(3) 0.0048(4)
Cl02 0.0661(4) 0.0655(4) 0.0442(3) 0.0125(3) 0.0112(3) 0.0018(3)
C003 0.0318(11) 0.0463(14) 0.0423(12) -0.0019(10) 0.0088(9) 0.0043(10)
C004 0.0267(11) 0.0532(14) 0.0424(12) -0.0030(11) 0.0100(9) 0.0048(10)
C005 0.0321(12) 0.0499(14) 0.0383(12) 0.0033(10) 0.0074(10) 0.0066(10)
C006 0.0353(12) 0.0486(14) 0.0344(11) -0.0051(10) 0.0048(9) 0.0042(10)
N007 0.090(2) 0.0586(16) 0.0650(16) -0.0054(12) 0.0202(14) -0.0151(14)
C008 0.0500(15) 0.0516(17) 0.0471(14) -0.0016(12) 0.0121(12) -0.0026(12)
C009 0.0354(13) 0.0622(17) 0.0495(14) -0.0120(12) 0.0104(11) 0.0024(12)
C00A 0.0364(13) 0.0572(16) 0.0537(15) 0.0061(12) 0.0158(11) 0.0086(12)
C00B 0.0512(16) 0.085(2) 0.0435(15) 0.0119(14) 0.0126(12) 0.0104(15)
C00C 0.0463(16) 0.093(2) 0.0401(14) -0.0104(14) 0.0076(12) 0.0050(15)
C00D 0.0508(17) 0.075(2) 0.072(2) -0.0293(17) 0.0192(15) -0.0021(15)
C00E 0.0599(18) 0.0556(18) 0.084(2) 0.0140(16) 0.0296(16) 0.0085(15)
C00F 0.067(2) 0.0534(18) 0.104(3) -0.0118(18) 0.0365(19) -0.0023(15)

loop_
_atom_type_symbol
_atom_type_description
_atom_type_scat_dispersion_real
_atom_type_scat_dispersion_imag
_atom_type_scat_source
C C 0.0033 0.0016 'International Tables Vol C Tables 4.2.6.8 and 6.1.1.4'
H H 0.0000 0.0000 'International Tables Vol C Tables 4.2.6.8 and 6.1.1.4'
Cl Cl 0.1484 0.1585 'International Tables Vol C Tables 4.2.6.8 and 6.1.1.4'
N N 0.0061 0.0033 'International Tables Vol C Tables 4.2.6.8 and 6.1.1.4'

loop_
_geom_angle_atom_site_label_1
_geom_angle_atom_site_label_2
_geom_angle_atom_site_label_3
_geom_angle
_geom_angle_site_symmetry_1
_geom_angle_site_symmetry_3
_geom_angle_publ_flag
C005 C003 C008 119.6(2) 3_666 . ?
C006 C003 C005 120.1(2) . 3_666 ?
C006 C003 C008 120.3(2) . . ?
C004 C004 C00A 120.0(3) 3_566 . ?
C009 C004 C004 120.2(3) . 3_566 ?
C009 C004 C00A 119.7(2) . . ?
C003 C005 Cl02 118.86(19) 3_666 . ?
C006 C005 Cl02 121.22(18) . . ?
C006 C005 C003 119.9(2) . 3_666 ?
C003 C006 Cl01 119.31(18) . . ?
C005 C006 Cl01 120.68(18) . . ?
C005 C006 C003 120.0(2) . . ?
N007 C008 C003 179.7(3) . . ?
C004 C009 C00C 118.3(2) . 3_566 ?
C00D C009 C004 118.5(3) . . ?
C00D C009 C00C 123.2(3) . 3_566 ?
C004 C00A C00B 118.0(2) . . ?
C00E C00A C004 119.1(3) . . ?
C00E C00A C00B 122.9(3) . . ?
C00A C00B H00B 119.1 . . ?
C00C C00B C00A 121.9(3) . . ?
C00C C00B H00B 119.1 . . ?
C009 C00C H00C 119.2 3_566 . ?
C00B C00C C009 121.6(3) . 3_566 ?
C00B C00C H00C 119.2 . . ?
C009 C00D H00D 119.6 . . ?
C00F C00D C009 120.8(3) . . ?
C00F C00D H00D 119.6 . . ?
C00A C00E H00E 119.8 . . ?
C00F C00E C00A 120.3(3) . . ?
C00F C00E H00E 119.8 . . ?
C00D C00F C00E 121.5(3) . . ?
C00D C00F H00F 119.3 . . ?
C00E C00F H00F 119.3 . . ?

loop_
_geom_bond_atom_site_label_1
_geom_bond_atom_site_label_2
_geom_bond_distance
_geom_bond_site_symmetry_2
_geom_bond_publ_flag
Cl01 C006 1.710(2) . ?
Cl02 C005 1.709(2) . ?
C003 C005 1.402(3) 3_666 ?
C003 C006 1.397(3) . ?
C003 C008 1.435(4) . ?
C004 C004 1.420(5) 3_566 ?
C004 C009 1.416(3) . ?
C004 C00A 1.424(3) . ?
C005 C006 1.385(3) . ?
N007 C008 1.136(3) . ?
C009 C00C 1.433(4) 3_566 ?
C009 C00D 1.401(4) . ?
C00A C00B 1.432(4) . ?
C00A C00E 1.394(4) . ?
C00B H00B 0.9500 . ?
C00B C00C 1.337(4) . ?
C00C H00C 0.9500 . ?
C00D H00D 0.9500 . ?
C00D C00F 1.371(4) . ?
C00E H00E 0.9500 . ?
C00E C00F 1.371(4) . ?
C00F H00F 0.9500 . ?

loop_
_geom_torsion_atom_site_label_1
_geom_torsion_atom_site_label_2
_geom_torsion_atom_site_label_3
_geom_torsion_atom_site_label_4
_geom_torsion
_geom_torsion_site_symmetry_1
_geom_torsion_site_symmetry_2
_geom_torsion_site_symmetry_3
_geom_torsion_site_symmetry_4
_geom_torsion_publ_flag
Cl02 C005 C006 Cl01 -2.5(3) . . . . ?
Cl02 C005 C006 C003 177.90(18) . . . . ?
C003 C005 C006 Cl01 178.82(17) 3_666 . . . ?
C003 C005 C006 C003 -0.8(4) 3_666 . . . ?
C004 C004 C009 C00C -0.5(4) 3_566 . . 3_566 ?
C004 C004 C009 C00D 179.6(3) 3_566 . . . ?
C004 C004 C00A C00B 0.0(4) 3_566 . . . ?
C004 C004 C00A C00E -179.2(3) 3_566 . . . ?
C004 C009 C00D C00F -0.7(4) . . . . ?
C004 C00A C00B C00C 0.3(4) . . . . ?
C004 C00A C00E C00F -0.1(4) . . . . ?
C005 C003 C006 Cl01 -178.83(17) 3_666 . . . ?
C005 C003 C006 C005 0.8(4) 3_666 . . . ?
C008 C003 C006 Cl01 1.3(3) . . . . ?
C008 C003 C006 C005 -179.2(2) . . . . ?
C009 C004 C00A C00B 179.6(2) . . . . ?
C009 C004 C00A C00E 0.4(4) . . . . ?
C009 C00D C00F C00E 1.0(5) . . . . ?
C00A C004 C009 C00C 179.9(2) . . . 3_566 ?
C00A C004 C009 C00D 0.0(3) . . . . ?
C00A C00B C00C C009 -0.2(4) . . . 3_566 ?
C00A C00E C00F C00D -0.7(5) . . . . ?
C00B C00A C00E C00F -179.2(3) . . . . ?
C00C C009 C00D C00F 179.4(3) 3_566 . . . ?
C00E C00A C00B C00C 179.5(3) . . . . ?
